data_4033531
loop_
_publ_author_name
'Gupta, Sonu'
'Chandna, Nisha'
'Singh, Ajai K.'
'Jain, Nidhi'

_publ_section_title
;
 Regioselective Synthesis of N<sup>2</sup>-Alkylated-1,2,3 Triazoles and
 N<sup>1</sup>-Alkylated Benzotriazoles: Cu<sub>2</sub>S as a Recyclable
 Nanocatalyst for Oxidative Amination of N, N-Dimethylbenzylamines.
;
_journal_issue 6
_journal_name_full 'The Journal of organic chemistry'
_journal_page_first 3226
_journal_page_last 3235
_journal_paper_doi 10.1021/acs.joc.8b00107
_journal_volume 83
_journal_year 2018
_chemical_formula_moiety 'C15 H16 N4'
_chemical_formula_sum 'C15 H16 N4'
_chemical_formula_weight 252.32
_space_group_IT_number 14
_space_group_name_Hall '-P 2ybc'
_space_group_name_H-M_alt 'P 1 21/c 1'
_symmetry_cell_setting monoclinic
_symmetry_space_group_name_Hall '-P 2ybc'
_symmetry_space_group_name_H-M 'P 1 21/c 1'
_atom_sites_solution_hydrogens geom
_atom_sites_solution_primary direct
_atom_sites_solution_secondary difmap
_audit_creation_method SHELXL-97
_cell_angle_alpha 90.00
_cell_angle_beta 109.155(6)
_cell_angle_gamma 90.00
_cell_formula_units_Z 4
_cell_length_a 13.468(5)
_cell_length_b 6.456(2)
_cell_length_c 16.345(6)
_cell_measurement_reflns_used 538
_cell_measurement_temperature 298(2)
_cell_measurement_theta_max 21.54
_cell_measurement_theta_min 3.42
_cell_volume 1342.5(8)
_computing_cell_refinement 'Bruker SMART'
_computing_data_collection 'Bruker SMART'
_computing_data_reduction 'Bruker SAINT'
_computing_molecular_graphics 'Bruker SHELXTL'
_computing_publication_material 'Bruker SHELXTL'
_computing_structure_refinement 'SHELXL-97 (Sheldrick, 1997)'
_computing_structure_solution 'SHELXS-97 (Sheldrick, 1990)'
_diffrn_ambient_temperature 298(2)
_diffrn_measured_fraction_theta_full 0.979
_diffrn_measured_fraction_theta_max 0.979
_diffrn_measurement_device_type 'CCD area detector'
_diffrn_measurement_method 'phi and omega scans'
_diffrn_radiation_monochromator graphite
_diffrn_radiation_source 'fine-focus sealed tube'
_diffrn_radiation_type MoK\a
_diffrn_radiation_wavelength 0.71073
_diffrn_reflns_av_R_equivalents 0.0432
_diffrn_reflns_av_sigmaI/netI 0.0690
_diffrn_reflns_limit_h_max 16
_diffrn_reflns_limit_h_min -14
_diffrn_reflns_limit_k_max 7
_diffrn_reflns_limit_k_min -5
_diffrn_reflns_limit_l_max 19
_diffrn_reflns_limit_l_min -18
_diffrn_reflns_number 4574
_diffrn_reflns_theta_full 25.00
_diffrn_reflns_theta_max 25.00
_diffrn_reflns_theta_min 1.60
_exptl_absorpt_coefficient_mu 0.078
_exptl_absorpt_correction_T_max 0.978
_exptl_absorpt_correction_T_min 0.975
_exptl_absorpt_correction_type multi-scan
_exptl_absorpt_process_details '(SADABS; Sheldrick, 1996)'
_exptl_crystal_colour white
_exptl_crystal_density_diffrn 1.248
_exptl_crystal_density_meas 1.248
_exptl_crystal_density_method 'not measured'
_exptl_crystal_description block
_exptl_crystal_F_000 536.0
_exptl_crystal_size_max 0.33
_exptl_crystal_size_mid 0.32
_exptl_crystal_size_min 0.29
_refine_diff_density_max 0.204
_refine_diff_density_min -0.206
_refine_diff_density_rms 0.052
_refine_ls_extinction_method none
_refine_ls_goodness_of_fit_ref 1.146
_refine_ls_hydrogen_treatment mixed
_refine_ls_matrix_type full
_refine_ls_number_parameters 173
_refine_ls_number_reflns 1895
_refine_ls_number_restraints 0
_refine_ls_restrained_S_all 1.146
_refine_ls_R_factor_all 0.0835
_refine_ls_R_factor_gt 0.0653
_refine_ls_shift/su_max 0.000
_refine_ls_shift/su_mean 0.000
_refine_ls_structure_factor_coef Fsqd
_refine_ls_weighting_details 'calc w=1/[\s^2^(Fo^2^)+(0.0932P)^2^+0.0000P] where P=(Fo^2^+2Fc^2^)/3'
_refine_ls_weighting_scheme calc
_refine_ls_wR_factor_gt 0.1702
_refine_ls_wR_factor_ref 0.1800
_reflns_number_gt 1506
_reflns_number_total 2357
_reflns_threshold_expression >2sigma(I)
_cod_data_source_file jo8b00107_si_001.cif
_cod_data_source_block 5a
_cod_depositor_comments
;
The following automatic conversions were performed:

'_symmetry_cell_setting' value 'Monoclinic' changed to 'monoclinic'
according to
/home/data/users/saulius/crontab/automatic-downloads/rss-feeds/ACS/lib/dictionaries/cif_core.dic
dictionary named 'cif_core.dic' version 2.4.2 from 2011-04-26.

Automatic conversion script
Id: cif_fix_values 4973 2017-02-22 13:04:09Z antanas 

 Adding full bibliography for 4033531--4033532.cif.
;
_cod_original_sg_symbol_H-M 'P 21/c'
_cod_database_code 4033531

loop_
_symmetry_equiv_pos_as_xyz
'x, y, z'
'-x, y+1/2, -z+1/2'
'-x, -y, -z'
'x, -y-1/2, z-1/2'

loop_
_atom_site_label
_atom_site_type_symbol
_atom_site_fract_x
_atom_site_fract_y
_atom_site_fract_z
_atom_site_U_iso_or_equiv
_atom_site_adp_type
_atom_site_occupancy
_atom_site_symmetry_multiplicity
_atom_site_calc_flag
_atom_site_refinement_flags
N4 N 0.24417(16) 0.1564(4) 0.32973(14) 0.0433(7) Uani 1 1 d .
C1 C 0.10792(18) -0.2148(4) 0.4947(2) 0.0404(7) Uani 1 1 d .
N3 N 0.12287(15) -0.0281(4) 0.38867(15) 0.0411(6) Uani 1 1 d .
N2 N 0.09516(18) -0.2233(4) 0.35930(18) 0.0541(7) Uani 1 1 d .
N1 N 0.08645(18) -0.3376(4) 0.42204(19) 0.0562(8) Uani 1 1 d .
C9 C 0.3132(2) 0.2639(5) 0.40545(18) 0.0473(8) Uani 1 1 d .
H9A H 0.3309 0.1716 0.4550 0.057 Uiso 1 1 calc R
H9B H 0.2764 0.3824 0.4182 0.057 Uiso 1 1 calc R
C7 C 0.1391(2) 0.1309(5) 0.32970(18) 0.0487(8) Uani 1 1 d .
H7A H 0.0951 0.0970 0.2712 0.058 Uiso 1 1 calc R
H7B H 0.1150 0.2628 0.3446 0.058 Uiso 1 1 calc R
C4 C 0.1568(2) 0.0933(5) 0.61560(19) 0.0515(9) Uani 1 1 d .
H4 H 0.1747 0.1952 0.6582 0.062 Uiso 1 1 calc R
C10 C 0.41261(19) 0.3364(4) 0.39138(19) 0.0413(8) Uani 1 1 d .
C3 C 0.1303(2) -0.1040(6) 0.6368(2) 0.0541(9) Uani 1 1 d .
H3 H 0.1293 -0.1289 0.6926 0.065 Uiso 1 1 calc R
C11 C 0.4092(2) 0.4686(5) 0.3248(2) 0.0522(8) Uani 1 1 d .
H11 H 0.3445 0.5112 0.2869 0.063 Uiso 1 1 calc R
C6 C 0.13253(17) -0.0175(4) 0.47449(17) 0.0349(7) Uani 1 1 d .
C5 C 0.1574(2) 0.1416(5) 0.53433(18) 0.0451(8) Uani 1 1 d .
H5 H 0.1737 0.2739 0.5201 0.054 Uiso 1 1 calc R
C2 C 0.1059(2) -0.2604(5) 0.5780(2) 0.0520(9) Uani 1 1 d .
H2 H 0.0886 -0.3918 0.5923 0.062 Uiso 1 1 calc R
C15 C 0.5097(2) 0.2746(5) 0.4458(2) 0.0556(9) Uani 1 1 d .
H15 H 0.5138 0.1853 0.4914 0.067 Uiso 1 1 calc R
C8 C 0.2908(2) -0.0344(5) 0.3129(2) 0.0646(10) Uani 1 1 d .
H8A H 0.2990 -0.1292 0.3599 0.097 Uiso 1 1 calc R
H8B H 0.3583 -0.0054 0.3076 0.097 Uiso 1 1 calc R
H8C H 0.2460 -0.0950 0.2601 0.097 Uiso 1 1 calc R
C12 C 0.5005(3) 0.5392(5) 0.3133(2) 0.0654(10) Uani 1 1 d .
H12 H 0.4971 0.6295 0.2681 0.079 Uiso 1 1 calc R
C14 C 0.6003(2) 0.3427(6) 0.4337(2) 0.0684(11) Uani 1 1 d .
H14 H 0.6652 0.2972 0.4705 0.082 Uiso 1 1 calc R
C13 C 0.5959(3) 0.4761(6) 0.3685(3) 0.0729(11) Uani 1 1 d .
H13 H 0.6576 0.5245 0.3613 0.088 Uiso 1 1 calc R

loop_
_atom_site_aniso_label
_atom_site_aniso_U_11
_atom_site_aniso_U_22
_atom_site_aniso_U_33
_atom_site_aniso_U_23
_atom_site_aniso_U_13
_atom_site_aniso_U_12
N4 0.0437(13) 0.0539(16) 0.0291(14) -0.0026(12) 0.0074(10) -0.0092(11)
C1 0.0320(14) 0.0406(18) 0.046(2) 0.0014(15) 0.0090(12) -0.0005(12)
N3 0.0394(12) 0.0437(15) 0.0362(15) -0.0048(12) 0.0072(10) -0.0085(10)
N2 0.0530(15) 0.0544(18) 0.0562(18) -0.0146(15) 0.0199(13) -0.0151(12)
N1 0.0604(16) 0.0479(17) 0.064(2) -0.0076(15) 0.0261(14) -0.0148(12)
C9 0.0479(16) 0.0509(19) 0.0409(19) -0.0089(15) 0.0115(13) -0.0066(14)
C7 0.0449(16) 0.061(2) 0.0321(18) 0.0072(15) 0.0008(12) -0.0081(14)
C4 0.0458(16) 0.063(2) 0.035(2) -0.0093(17) -0.0007(14) 0.0032(14)
C10 0.0426(15) 0.0372(17) 0.0397(18) -0.0100(14) 0.0076(13) -0.0036(12)
C3 0.0444(16) 0.075(3) 0.038(2) 0.0139(19) 0.0067(14) 0.0126(16)
C11 0.0521(17) 0.050(2) 0.050(2) 0.0008(17) 0.0118(14) 0.0016(14)
C6 0.0268(13) 0.0413(18) 0.0319(17) -0.0016(14) 0.0031(11) 0.0021(11)
C5 0.0462(16) 0.0466(19) 0.0360(18) 0.0004(15) 0.0045(13) -0.0005(13)
C2 0.0446(16) 0.051(2) 0.057(2) 0.0192(19) 0.0128(15) 0.0067(14)
C15 0.0516(18) 0.052(2) 0.054(2) 0.0007(17) 0.0061(15) -0.0018(14)
C8 0.065(2) 0.072(2) 0.063(2) -0.030(2) 0.0294(17) -0.0210(17)
C12 0.080(2) 0.059(2) 0.061(2) 0.0010(19) 0.028(2) -0.0165(18)
C14 0.0417(18) 0.085(3) 0.070(3) -0.016(2) 0.0074(17) -0.0014(16)
C13 0.058(2) 0.085(3) 0.081(3) -0.028(2) 0.029(2) -0.0298(19)

loop_
_atom_type_symbol
_atom_type_description
_atom_type_scat_dispersion_real
_atom_type_scat_dispersion_imag
_atom_type_scat_source
C C 0.0033 0.0016 'International Tables Vol C Tables 4.2.6.8 and 6.1.1.4'
H H 0.0000 0.0000 'International Tables Vol C Tables 4.2.6.8 and 6.1.1.4'
N N 0.0061 0.0033 'International Tables Vol C Tables 4.2.6.8 and 6.1.1.4'

loop_
_geom_angle_atom_site_label_1
_geom_angle_atom_site_label_2
_geom_angle_atom_site_label_3
_geom_angle
C7 N4 C8 113.2(2)
C7 N4 C9 114.3(2)
C8 N4 C9 111.8(2)
N1 C1 C6 108.9(3)
N1 C1 C2 130.6(3)
C6 C1 C2 120.5(3)
N2 N3 C6 109.4(2)
N2 N3 C7 119.9(2)
C6 N3 C7 130.7(2)
N1 N2 N3 109.5(2)
N2 N1 C1 107.8(2)
N4 C9 C10 111.7(2)
N4 C9 H9A 109.3
C10 C9 H9A 109.3
N4 C9 H9B 109.3
C10 C9 H9B 109.3
H9A C9 H9B 107.9
N4 C7 N3 116.2(2)
N4 C7 H7A 108.2
N3 C7 H7A 108.2
N4 C7 H7B 108.2
N3 C7 H7B 108.2
H7A C7 H7B 107.4
C5 C4 C3 122.2(3)
C5 C4 H4 118.9
C3 C4 H4 118.9
C11 C10 C15 118.0(3)
C11 C10 C9 121.0(2)
C15 C10 C9 121.0(3)
C2 C3 C4 121.6(3)
C2 C3 H3 119.2
C4 C3 H3 119.2
C10 C11 C12 121.0(3)
C10 C11 H11 119.5
C12 C11 H11 119.5
N3 C6 C5 133.1(3)
N3 C6 C1 104.4(2)
C5 C6 C1 122.5(3)
C4 C5 C6 116.2(3)
C4 C5 H5 121.9
C6 C5 H5 121.9
C3 C2 C1 117.0(3)
C3 C2 H2 121.5
C1 C2 H2 121.5
C14 C15 C10 121.1(3)
C14 C15 H15 119.5
C10 C15 H15 119.5
N4 C8 H8A 109.5
N4 C8 H8B 109.5
H8A C8 H8B 109.5
N4 C8 H8C 109.5
H8A C8 H8C 109.5
H8B C8 H8C 109.5
C13 C12 C11 119.8(3)
C13 C12 H12 120.1
C11 C12 H12 120.1
C13 C14 C15 120.3(3)
C13 C14 H14 119.9
C15 C14 H14 119.9
C14 C13 C12 119.8(3)
C14 C13 H13 120.1
C12 C13 H13 120.1

loop_
_geom_bond_atom_site_label_1
_geom_bond_atom_site_label_2
_geom_bond_distance
N4 C7 1.424(3)
N4 C8 1.449(4)
N4 C9 1.457(3)
C1 N1 1.377(4)
C1 C6 1.383(4)
C1 C2 1.403(4)
N3 N2 1.356(3)
N3 C6 1.367(3)
N3 C7 1.473(3)
N2 N1 1.300(3)
C9 C10 1.506(4)
C9 H9A 0.9700
C9 H9B 0.9700
C7 H7A 0.9700
C7 H7B 0.9700
C4 C5 1.367(4)
C4 C3 1.397(4)
C4 H4 0.9300
C10 C11 1.371(4)
C10 C15 1.377(4)
C3 C2 1.358(4)
C3 H3 0.9300
C11 C12 1.380(4)
C11 H11 0.9300
C6 C5 1.382(4)
C5 H5 0.9300
C2 H2 0.9300
C15 C14 1.372(4)
C15 H15 0.9300
C8 H8A 0.9600
C8 H8B 0.9600
C8 H8C 0.9600
C12 C13 1.368(5)
C12 H12 0.9300
C14 C13 1.357(5)
C14 H14 0.9300
C13 H13 0.9300

loop_
_geom_torsion_atom_site_label_1
_geom_torsion_atom_site_label_2
_geom_torsion_atom_site_label_3
_geom_torsion_atom_site_label_4
_geom_torsion
C6 N3 N2 N1 0.1(3)
C7 N3 N2 N1 179.2(2)
N3 N2 N1 C1 0.6(3)
C6 C1 N1 N2 -1.1(3)
C2 C1 N1 N2 177.5(3)
C7 N4 C9 C10 -164.7(2)
C8 N4 C9 C10 65.0(3)
C8 N4 C7 N3 54.8(3)
C9 N4 C7 N3 -74.7(3)
N2 N3 C7 N4 -93.3(3)
C6 N3 C7 N4 85.5(3)
N4 C9 C10 C11 58.7(4)
N4 C9 C10 C15 -122.3(3)
C5 C4 C3 C2 1.6(4)
C15 C10 C11 C12 -0.6(4)
C9 C10 C11 C12 178.3(3)
N2 N3 C6 C5 -179.2(3)
C7 N3 C6 C5 2.0(4)
N2 N3 C6 C1 -0.8(2)
C7 N3 C6 C1 -179.7(2)
N1 C1 C6 N3 1.1(3)
C2 C1 C6 N3 -177.7(2)
N1 C1 C6 C5 179.7(2)
C2 C1 C6 C5 0.9(4)
C3 C4 C5 C6 -1.4(4)
N3 C6 C5 C4 178.4(2)
C1 C6 C5 C4 0.2(4)
C4 C3 C2 C1 -0.3(4)
N1 C1 C2 C3 -179.3(2)
C6 C1 C2 C3 -0.8(4)
C11 C10 C15 C14 -0.2(4)
C9 C10 C15 C14 -179.1(3)
C10 C11 C12 C13 0.4(5)
C10 C15 C14 C13 1.2(5)
C15 C14 C13 C12 -1.5(6)
C11 C12 C13 C14 0.7(5)
